data_7020002
loop_
_publ_author_name
'Zhao, Junwei'
'Shi, Dongying'
'Chen, Lijuan'
'Li, Yanzhou'
'Ma, Pengtao'
'Wang, Jingping'
'Niu, Jingyang'

_publ_section_title
;
 Novel polyoxometalate hybrids consisting of copper-lanthanide
 heterometallic/lanthanide germanotungstate fragments.
;
_journal_issue 35
_journal_name_full 'Dalton transactions (Cambridge, England : 2003)'
_journal_page_first 10740
_journal_page_last 10751
_journal_paper_doi 10.1039/c2dt30949a
_journal_volume 41
_journal_year 2012
_chemical_formula_sum 'C20 H118 Cu8 Dy2 Ge2 N20 O100 W22'
_chemical_formula_weight 7262.54
_chemical_name_systematic
;
?
;
_space_group_IT_number 14
_symmetry_cell_setting monoclinic
_symmetry_space_group_name_Hall '-P 2yn'
_symmetry_space_group_name_H-M 'P 1 21/n 1'
_atom_sites_solution_hydrogens geom
_atom_sites_solution_primary direct
_atom_sites_solution_secondary difmap
_audit_creation_method SHELXL-97
_cell_angle_alpha 90.00
_cell_angle_beta 93.164(8)
_cell_angle_gamma 90.00
_cell_formula_units_Z 2
_cell_length_a 13.957(7)
_cell_length_b 24.115(12)
_cell_length_c 18.694(9)
_cell_measurement_reflns_used 10997
_cell_measurement_temperature 296(2)
_cell_measurement_theta_max 25.00
_cell_measurement_theta_min 1.77
_cell_volume 6282(5)
_computing_cell_refinement 'Bruker XSCANS'
_computing_data_collection 'Bruker XSCANS'
_computing_data_reduction 'Bruker SHELXTL'
_computing_molecular_graphics 'Bruker SHELXTL'
_computing_publication_material 'Bruker SHELXTL'
_computing_structure_refinement 'SHELXL-97 (Sheldrick, 1997)'
_computing_structure_solution 'SHELXS-97 (Sheldrick, 1990)'
_diffrn_ambient_temperature 296(2)
_diffrn_detector_area_resol_mean none
_diffrn_measured_fraction_theta_full 0.993
_diffrn_measured_fraction_theta_max 0.993
_diffrn_measurement_device_type 'Bruker P4'
_diffrn_measurement_method '\w scans'
_diffrn_radiation_monochromator graphite
_diffrn_radiation_source 'fine-focus sealed tube'
_diffrn_radiation_type MoK\a
_diffrn_radiation_wavelength 0.71073
_diffrn_reflns_av_R_equivalents 0.0770
_diffrn_reflns_av_sigmaI/netI 0.0931
_diffrn_reflns_limit_h_max 16
_diffrn_reflns_limit_h_min -14
_diffrn_reflns_limit_k_max 28
_diffrn_reflns_limit_k_min -17
_diffrn_reflns_limit_l_max 22
_diffrn_reflns_limit_l_min -22
_diffrn_reflns_number 31329
_diffrn_reflns_theta_full 25.00
_diffrn_reflns_theta_max 25.00
_diffrn_reflns_theta_min 1.77
_diffrn_standards_decay_% none
_diffrn_standards_interval_count none
_diffrn_standards_interval_time none
_diffrn_standards_number none
_exptl_absorpt_coefficient_mu 23.118
_exptl_absorpt_correction_T_max 0.1853
_exptl_absorpt_correction_T_min 0.1193
_exptl_absorpt_correction_type multi-scan
_exptl_absorpt_process_details SADABS
_exptl_crystal_colour blue
_exptl_crystal_density_diffrn 3.839
_exptl_crystal_density_method 'not measured'
_exptl_crystal_description cubic
_exptl_crystal_F_000 6468
_exptl_crystal_size_max 0.16
_exptl_crystal_size_mid 0.14
_exptl_crystal_size_min 0.11
_refine_diff_density_max 3.137
_refine_diff_density_min -3.993
_refine_diff_density_rms 0.505
_refine_ls_extinction_coef 0.000115(14)
_refine_ls_extinction_expression Fc^*^=kFc[1+0.001xFc^2^\l^3^/sin(2\q)]^-1/4^
_refine_ls_extinction_method SHELXL
_refine_ls_goodness_of_fit_ref 1.028
_refine_ls_hydrogen_treatment constr
_refine_ls_matrix_type full
_refine_ls_number_parameters 710
_refine_ls_number_reflns 10997
_refine_ls_number_restraints 104
_refine_ls_restrained_S_all 1.033
_refine_ls_R_factor_all 0.0684
_refine_ls_R_factor_gt 0.0534
_refine_ls_shift/su_max 0.001
_refine_ls_shift/su_mean 0.000
_refine_ls_structure_factor_coef Fsqd
_refine_ls_weighting_details 'calc w=1/[\s^2^(Fo^2^)+(0.0695P)^2^+0.0000P] where P=(Fo^2^+2Fc^2^)/3'
_refine_ls_weighting_scheme calc
_refine_ls_wR_factor_gt 0.1328
_refine_ls_wR_factor_ref 0.1409
_reflns_number_gt 8771
_reflns_number_total 10997
_reflns_threshold_expression >2sigma(I)
_cod_data_source_file c2dt30949a.txt
_cod_data_source_block 3
_cod_depositor_comments
;
The following automatic conversions were performed:

'_symmetry_cell_setting' value 'Monoclinic' changed to 'monoclinic'
according to /home/saulius/struct/CIF-dictionaries/cif_core.dic
dictionary named 'cif_core.dic' version 2.4.1 from 2010-06-29.

Automatic conversion script
Id: cif_fix_values 1891 2012-01-12 08:04:46Z andrius 
;
_cod_original_sg_symbol_H-M P2(1)/n
_cod_database_code 7020002

loop_
_symmetry_equiv_pos_as_xyz
'x, y, z'
'-x+1/2, y+1/2, -z+1/2'
'-x, -y, -z'
'x-1/2, -y-1/2, z-1/2'

loop_
_atom_site_label
_atom_site_type_symbol
_atom_site_fract_x
_atom_site_fract_y
_atom_site_fract_z
_atom_site_U_iso_or_equiv
_atom_site_adp_type
_atom_site_occupancy
_atom_site_symmetry_multiplicity
_atom_site_calc_flag
_atom_site_refinement_flags
W1 W 0.22565(5) -0.05837(3) 0.71489(3) 0.01233(16) Uani 1 1 d .
W2 W 0.08392(4) 0.03593(3) 0.63735(3) 0.01354(16) Uani 1 1 d U
W3 W 0.16290(5) 0.18513(3) 0.62685(3) 0.01487(17) Uani 1 1 d .
W4 W 0.35138(4) 0.13722(2) 0.53929(3) 0.01204(16) Uani 1 1 d .
W5 W 0.51330(4) 0.03222(2) 0.62221(3) 0.00972(16) Uani 1 1 d .
W6 W 0.47229(5) -0.01578(3) 0.78915(3) 0.01402(16) Uani 1 1 d .
W7 W 0.25611(5) 0.03063(3) 0.88179(3) 0.01504(17) Uani 1 1 d .
W8 W 0.11145(5) 0.12616(3) 0.80448(3) 0.01590(17) Uani 1 1 d .
W9 W 0.33587(5) 0.16179(3) 0.86647(3) 0.01429(16) Uani 1 1 d .
W10 W 0.38552(5) 0.22147(3) 0.68605(3) 0.01399(16) Uani 1 1 d .
W11 W 0.55001(4) 0.11466(3) 0.76945(3) 0.01394(16) Uani 1 1 d .
Dy1 Dy 0.27251(5) -0.02312(3) 0.52191(4) 0.01153(18) Uani 1 1 d .
Ge1 Ge 0.30757(11) 0.07904(6) 0.70733(8) 0.0078(3) Uani 1 1 d .
Cu1 Cu 0.11016(15) -0.13910(8) 0.55729(11) 0.0201(5) Uani 1 1 d .
Cu2 Cu 0.25627(15) -0.15317(8) 0.44056(11) 0.0232(5) Uani 1 1 d .
Cu3 Cu 0.34133(14) -0.16088(8) 0.59636(10) 0.0182(4) Uani 1 1 d .
Cu4 Cu 0.2013(3) -0.11466(13) 0.97406(16) 0.0803(13) Uani 1 1 d .
O1W O 0.2058(9) 0.0073(5) 0.4105(6) 0.034(3) Uani 1 1 d .
O2W O 0.130(2) -0.2093(12) 1.0107(16) 0.145(10) Uiso 1 1 d .
O3W O 0.4272(14) -0.2540(8) 0.5407(10) 0.075(5) Uiso 1 1 d .
O4W O -0.1740(15) 0.2058(8) 0.8319(11) 0.084(6) Uiso 1 1 d .
O5W O 0.6994(18) -0.1015(9) 0.9215(12) 0.105(7) Uiso 1 1 d .
O6W O 0.1786(17) -0.0953(9) 0.2761(12) 0.101(7) Uiso 1 1 d .
O7W O 0.289(2) 0.0795(12) 0.3162(16) 0.145(11) Uiso 1 1 d .
O8W O 0.781(3) 0.0079(14) 0.8645(18) 0.075(11) Uani 0.50 1 d P
O9W O -0.029(3) -0.0276(17) 0.8150(17) 0.085(14) Uani 0.50 1 d P
O1 O 0.1647(8) -0.0973(4) 0.4767(6) 0.018(2) Uani 1 1 d .
O2 O 0.2214(8) -0.1886(4) 0.5495(6) 0.019(2) Uani 1 1 d U
O3 O 0.3507(7) -0.1142(4) 0.5074(5) 0.016(2) Uani 1 1 d .
O4 O 0.2942(8) 0.0725(4) 0.5264(6) 0.019(3) Uani 1 1 d U
O5 O 0.1184(8) 0.0058(5) 0.5559(5) 0.021(3) Uani 1 1 d .
O6 O 0.4143(8) -0.0072(4) 0.5889(5) 0.016(2) Uani 1 1 d .
O7 O 0.2430(8) -0.0795(4) 0.6228(5) 0.015(2) Uani 1 1 d .
O8 O 0.1997(9) -0.1220(5) 0.7530(6) 0.026(3) Uani 1 1 d .
O9 O 0.2123(8) -0.0164(4) 0.8087(6) 0.020(3) Uani 1 1 d .
O10 O 0.2363(7) 0.0272(4) 0.6695(5) 0.010(2) Uani 1 1 d U
O11 O 0.3617(7) -0.0503(4) 0.7415(5) 0.011(2) Uani 1 1 d .
O12 O 0.0937(8) -0.0330(4) 0.6913(5) 0.017(2) Uani 1 1 d .
O13 O -0.0400(9) 0.0391(5) 0.6251(7) 0.029(3) Uani 1 1 d .
O14 O 0.0784(8) 0.0728(4) 0.7388(6) 0.019(3) Uani 1 1 d .
O15 O 0.1155(8) 0.1113(4) 0.6123(5) 0.016(2) Uani 1 1 d .
O16 O 0.0666(8) 0.2249(5) 0.5966(6) 0.026(3) Uani 1 1 d .
O17 O 0.3052(8) 0.1390(4) 0.6559(6) 0.019(3) Uani 1 1 d .
O18 O 0.1367(9) 0.1751(5) 0.7261(6) 0.024(3) Uani 1 1 d .
O19 O 0.2538(8) 0.2422(4) 0.6573(6) 0.020(3) Uani 1 1 d .
O20 O 0.2317(7) 0.1795(4) 0.5399(6) 0.015(2) Uani 1 1 d U
O21 O 0.3857(9) 0.1559(5) 0.4540(7) 0.031(3) Uani 1 1 d .
O22 O 0.4087(8) 0.2063(4) 0.5908(5) 0.017(2) Uani 1 1 d .
O23 O 0.4682(8) 0.0992(4) 0.5789(5) 0.015(2) Uani 1 1 d .
O24 O 0.5995(8) 0.0845(4) 0.6882(5) 0.014(2) Uiso 1 1 d .
O25 O 0.4265(7) 0.0587(4) 0.7183(5) 0.007(2) Uiso 1 1 d .
O26 O 0.5393(8) -0.0210(4) 0.7001(5) 0.013(2) Uiso 1 1 d .
O27 O 0.5241(9) -0.0711(5) 0.8337(6) 0.026(3) Uani 1 1 d .
O28 O 0.5597(8) 0.0429(5) 0.8174(6) 0.021(3) Uani 1 1 d U
O29 O 0.3850(8) 0.0105(4) 0.8568(5) 0.015(2) Uani 1 1 d U
O30 O 0.2434(9) -0.0086(5) 0.9572(6) 0.026(3) Uani 1 1 d .
O31 O 0.2659(7) 0.0958(4) 0.7911(5) 0.013(2) Uani 1 1 d U
O32 O 0.3167(8) 0.0979(5) 0.9258(5) 0.017(2) Uani 1 1 d .
O33 O 0.1354(8) 0.0716(4) 0.8801(6) 0.021(3) Uani 1 1 d .
O34 O 0.0039(9) 0.1521(5) 0.8327(7) 0.033(3) Uani 1 1 d .
O35 O 0.1988(8) 0.1753(4) 0.8642(5) 0.020(3) Uani 1 1 d .
O36 O 0.3728(9) 0.2100(5) 0.9317(6) 0.026(3) Uani 1 1 d .
O37 O 0.4556(8) 0.1319(4) 0.8395(5) 0.018(2) Uani 1 1 d U
O38 O 0.3406(8) 0.2074(4) 0.7813(6) 0.020(3) Uani 1 1 d .
O39 O 0.4361(9) 0.2866(5) 0.6974(7) 0.031(3) Uani 1 1 d .
O40 O 0.4910(8) 0.1738(4) 0.7151(5) 0.018(2) Uani 1 1 d .
O41 O 0.6513(8) 0.1471(5) 0.8080(6) 0.025(3) Uani 1 1 d U
O42 O 0.3969(8) -0.0148(5) 0.4358(6) 0.022(3) Uani 1 1 d .
N1 N 0.0568(11) -0.1817(7) 0.6397(9) 0.039(4) Uani 1 1 d .
H1A H 0.0764 -0.2172 0.6392 0.046 Uiso 1 1 calc R
H1B H 0.0766 -0.1664 0.6818 0.046 Uiso 1 1 calc R
N2 N -0.0209(11) -0.1034(6) 0.5484(9) 0.036(4) Uani 1 1 d .
H2A H -0.0147 -0.0663 0.5489 0.044 Uiso 1 1 calc R
H2B H -0.0511 -0.1133 0.5065 0.044 Uiso 1 1 calc R
N3 N 0.1601(14) -0.1938(9) 0.3740(10) 0.058(6) Uani 1 1 d .
H3A H 0.1041 -0.1984 0.3949 0.070 Uiso 1 1 calc R
H3B H 0.1492 -0.1749 0.3329 0.070 Uiso 1 1 calc R
N4 N 0.3540(11) -0.2026(6) 0.4007(8) 0.030(4) Uani 1 1 d .
H4A H 0.3999 -0.1820 0.3815 0.036 Uiso 1 1 calc R
H4B H 0.3819 -0.2234 0.4361 0.036 Uiso 1 1 calc R
N5 N 0.4664(10) -0.1339(6) 0.6414(7) 0.020(3) Uani 1 1 d .
H5A H 0.5105 -0.1321 0.6081 0.024 Uiso 1 1 calc R
H5B H 0.4589 -0.0997 0.6594 0.024 Uiso 1 1 calc R
N6 N 0.3331(11) -0.2050(6) 0.6864(7) 0.028(4) Uani 1 1 d .
H6A H 0.2770 -0.1980 0.7063 0.033 Uiso 1 1 calc R
H6B H 0.3355 -0.2415 0.6763 0.033 Uiso 1 1 calc R
N7 N 0.0957(15) -0.1137(10) 0.8991(13) 0.079(7) Uiso 1 1 d D
H7A H 0.1065 -0.0860 0.8683 0.095 Uiso 1 1 calc R
H7B H 0.0971 -0.1457 0.8745 0.095 Uiso 1 1 calc R
N8 N 0.0976(18) -0.0864(11) 1.0361(14) 0.095(8) Uiso 1 1 d D
H8A H 0.0824 -0.1127 1.0676 0.114 Uiso 1 1 calc R
H8B H 0.1189 -0.0564 1.0609 0.114 Uiso 1 1 calc R
N9 N 0.3070(17) -0.1084(11) 1.0409(13) 0.094(8) Uani 1 1 d DU
H9A H 0.2994 -0.0777 1.0674 0.113 Uiso 1 1 calc R
H9B H 0.3071 -0.1377 1.0706 0.113 Uiso 1 1 calc R
N10 N 0.2978(15) -0.1415(10) 0.9062(12) 0.080(7) Uiso 1 1 d D
H10A H 0.2831 -0.1762 0.8918 0.096 Uiso 1 1 calc R
H10B H 0.2969 -0.1195 0.8673 0.096 Uiso 1 1 calc R
C1 C -0.0493(16) -0.1785(10) 0.6293(13) 0.050(4) Uani 1 1 d U
H1C H -0.0714 -0.2041 0.5920 0.060 Uiso 1 1 calc R
H1D H -0.0783 -0.1889 0.6733 0.060 Uiso 1 1 calc R
C2 C -0.0785(16) -0.1215(10) 0.6091(13) 0.050(4) Uani 1 1 d U
H2C H -0.0672 -0.0968 0.6496 0.060 Uiso 1 1 calc R
H2D H -0.1463 -0.1207 0.5947 0.060 Uiso 1 1 calc R
C3 C 0.2057(16) -0.2490(10) 0.3599(15) 0.068(8) Uani 1 1 d D
H3C H 0.2017 -0.2729 0.4013 0.082 Uiso 1 1 calc R
H3D H 0.1726 -0.2669 0.3192 0.082 Uiso 1 1 calc R
C4 C 0.3080(16) -0.2393(13) 0.3448(17) 0.078(9) Uani 1 1 d D
H4C H 0.3117 -0.2221 0.2981 0.094 Uiso 1 1 calc R
H4D H 0.3417 -0.2744 0.3442 0.094 Uiso 1 1 calc R
C5 C 0.4992(13) -0.1723(8) 0.6992(10) 0.035(5) Uani 1 1 d DU
H5C H 0.5300 -0.2044 0.6791 0.041 Uiso 1 1 calc R
H5D H 0.5452 -0.1539 0.7319 0.041 Uiso 1 1 calc R
C6 C 0.4146(12) -0.1897(8) 0.7374(10) 0.040(5) Uani 1 1 d D
H6C H 0.3951 -0.1597 0.7679 0.048 Uiso 1 1 calc R
H6D H 0.4315 -0.2213 0.7677 0.048 Uiso 1 1 calc R
C7 C -0.0013(16) -0.1066(12) 0.9254(14) 0.079 Uiso 1 1 d D
H7C H -0.0434 -0.0886 0.8895 0.095 Uiso 1 1 calc R
H7D H -0.0287 -0.1422 0.9372 0.095 Uiso 1 1 calc R
C8 C 0.012(2) -0.0716(12) 0.9899(14) 0.090 Uiso 1 1 d D
H8C H -0.0443 -0.0747 1.0177 0.108 Uiso 1 1 calc R
H8D H 0.0176 -0.0332 0.9752 0.108 Uiso 1 1 calc R
C9 C 0.402(2) -0.1054(13) 1.0084(14) 0.095 Uiso 1 1 d D
H9C H 0.4520 -0.1191 1.0417 0.114 Uiso 1 1 calc R
H9D H 0.4165 -0.0674 0.9960 0.114 Uiso 1 1 calc R
C10 C 0.3941(17) -0.1406(11) 0.9430(13) 0.073 Uiso 1 1 d D
H10C H 0.4398 -0.1273 0.9097 0.088 Uiso 1 1 calc R
H10D H 0.4120 -0.1782 0.9562 0.088 Uiso 1 1 calc R

loop_
_atom_site_aniso_label
_atom_site_aniso_U_11
_atom_site_aniso_U_22
_atom_site_aniso_U_33
_atom_site_aniso_U_23
_atom_site_aniso_U_13
_atom_site_aniso_U_12
W1 0.0093(3) 0.0145(3) 0.0133(3) 0.0012(2) 0.0013(2) -0.0019(3)
W2 0.0028(3) 0.0208(3) 0.0167(3) -0.0011(2) -0.0025(2) -0.0007(2)
W3 0.0079(3) 0.0172(3) 0.0195(4) 0.0027(2) -0.0001(3) 0.0056(3)
W4 0.0085(3) 0.0151(3) 0.0125(3) 0.0020(2) 0.0004(2) 0.0016(3)
W5 0.0019(3) 0.0156(3) 0.0116(3) 0.0004(2) -0.0008(2) 0.0006(2)
W6 0.0085(3) 0.0196(4) 0.0137(3) 0.0045(2) -0.0028(3) 0.0033(3)
W7 0.0159(4) 0.0179(3) 0.0116(3) 0.0015(2) 0.0026(3) -0.0003(3)
W8 0.0075(4) 0.0224(4) 0.0181(4) -0.0024(3) 0.0034(3) 0.0024(3)
W9 0.0122(4) 0.0165(3) 0.0140(4) -0.0022(2) -0.0003(3) 0.0005(3)
W10 0.0119(4) 0.0134(3) 0.0166(4) 0.0004(2) -0.0002(3) -0.0008(3)
W11 0.0046(3) 0.0210(4) 0.0157(4) -0.0020(2) -0.0042(2) -0.0009(3)
Dy1 0.0047(4) 0.0168(4) 0.0129(4) 0.0012(3) -0.0022(3) -0.0008(3)
Ge1 0.0020(8) 0.0110(8) 0.0103(8) 0.0021(6) -0.0011(6) 0.0004(6)
Cu1 0.0132(11) 0.0232(11) 0.0242(12) 0.0053(8) 0.0026(9) 0.0003(8)
Cu2 0.0200(12) 0.0256(11) 0.0242(12) -0.0053(9) 0.0023(9) -0.0024(9)
Cu3 0.0109(11) 0.0216(11) 0.0220(11) 0.0041(8) 0.0001(8) -0.0037(8)
Cu4 0.168(4) 0.0417(18) 0.0335(18) -0.0027(13) 0.022(2) -0.014(2)
O1W 0.018(7) 0.048(8) 0.033(8) 0.029(6) -0.015(6) -0.011(6)
O8W 0.10(3) 0.06(2) 0.06(2) -0.036(18) -0.02(2) 0.02(2)
O9W 0.09(3) 0.14(4) 0.028(19) 0.03(2) 0.037(19) 0.02(2)
O1 0.014(6) 0.015(6) 0.025(6) -0.007(5) -0.003(5) -0.006(5)
O2 0.007(5) 0.024(5) 0.025(6) 0.009(4) -0.001(4) 0.007(4)
O3 0.010(6) 0.016(6) 0.020(6) 0.005(4) -0.003(5) 0.002(5)
O4 0.012(5) 0.021(5) 0.024(6) -0.003(4) -0.001(4) 0.011(4)
O5 0.025(7) 0.029(7) 0.008(6) 0.000(4) -0.003(5) 0.010(5)
O6 0.014(6) 0.016(6) 0.017(6) 0.006(4) -0.008(5) 0.002(5)
O7 0.016(6) 0.019(6) 0.011(6) -0.002(4) 0.009(5) -0.002(5)
O8 0.021(7) 0.033(7) 0.023(7) -0.001(5) 0.003(5) -0.014(5)
O9 0.018(7) 0.025(6) 0.017(6) 0.000(5) 0.010(5) 0.010(5)
O10 0.010(2) 0.010(2) 0.010(2) 0.0000(10) 0.0001(10) -0.0001(10)
O11 0.010(6) 0.015(5) 0.008(5) 0.001(4) 0.000(4) -0.004(4)
O12 0.006(6) 0.029(7) 0.016(6) 0.008(5) -0.003(4) -0.001(5)
O13 0.018(7) 0.021(7) 0.049(8) -0.003(5) 0.010(6) 0.001(5)
O14 0.012(6) 0.020(6) 0.026(7) -0.006(5) 0.000(5) 0.003(5)
O15 0.011(6) 0.023(6) 0.014(6) -0.006(4) 0.005(4) 0.001(5)
O16 0.015(7) 0.026(7) 0.037(8) 0.012(5) 0.000(5) 0.007(5)
O17 0.010(6) 0.016(6) 0.031(7) 0.006(5) 0.009(5) 0.008(5)
O18 0.029(8) 0.023(6) 0.019(6) 0.002(5) -0.001(5) 0.011(5)
O19 0.018(7) 0.014(6) 0.026(7) 0.000(5) -0.003(5) 0.006(5)
O20 0.007(5) 0.017(5) 0.022(5) 0.002(4) -0.001(4) 0.007(4)
O21 0.027(8) 0.033(7) 0.036(8) 0.003(5) 0.020(6) -0.005(6)
O22 0.021(7) 0.022(6) 0.008(5) 0.001(4) 0.009(4) -0.001(5)
O23 0.013(6) 0.020(6) 0.012(6) 0.006(4) 0.003(4) 0.005(5)
O27 0.035(8) 0.026(7) 0.017(6) 0.012(5) 0.003(5) 0.013(5)
O28 0.010(5) 0.032(6) 0.021(5) -0.004(4) -0.007(4) -0.001(5)
O29 0.014(2) 0.015(2) 0.015(2) -0.0003(10) 0.0004(10) -0.0002(10)
O30 0.025(7) 0.021(6) 0.032(7) 0.002(5) 0.007(5) 0.011(5)
O31 0.004(5) 0.018(5) 0.017(5) -0.001(4) 0.001(4) -0.005(4)
O32 0.008(6) 0.036(7) 0.008(6) 0.000(5) 0.003(4) 0.007(5)
O33 0.019(7) 0.025(6) 0.020(6) 0.002(5) 0.010(5) 0.000(5)
O34 0.017(7) 0.046(8) 0.037(8) 0.002(6) 0.011(6) 0.017(6)
O35 0.028(7) 0.020(6) 0.012(6) 0.005(4) 0.006(5) -0.005(5)
O36 0.031(8) 0.028(7) 0.020(7) 0.001(5) 0.002(5) 0.004(6)
O37 0.018(5) 0.026(5) 0.009(4) -0.001(4) -0.007(4) 0.001(4)
O38 0.012(6) 0.022(6) 0.027(7) -0.006(5) 0.012(5) 0.001(5)
O39 0.022(7) 0.021(7) 0.049(8) -0.001(5) -0.005(6) 0.010(5)
O40 0.018(7) 0.025(6) 0.011(6) -0.007(4) -0.001(5) 0.003(5)
O41 0.016(6) 0.028(6) 0.028(6) -0.009(5) -0.009(5) -0.005(5)
O42 0.016(7) 0.032(7) 0.019(6) -0.009(5) 0.011(5) -0.011(5)
N1 0.022(9) 0.042(10) 0.052(11) 0.017(8) 0.014(8) 0.014(8)
N2 0.016(9) 0.034(9) 0.058(12) 0.015(8) -0.013(8) -0.003(7)
N3 0.051(14) 0.086(16) 0.036(11) -0.028(10) -0.006(9) -0.001(11)
N4 0.034(10) 0.032(9) 0.024(9) -0.004(7) 0.007(7) 0.005(7)
N5 0.013(8) 0.025(8) 0.022(8) 0.006(6) 0.000(6) 0.006(6)
N6 0.028(9) 0.030(9) 0.025(9) 0.001(6) -0.002(7) -0.003(7)
N9 0.105(12) 0.100(11) 0.076(11) 0.005(8) -0.004(9) 0.011(9)
C1 0.032(7) 0.062(8) 0.057(8) 0.014(6) 0.011(6) 0.009(6)
C2 0.032(7) 0.062(8) 0.056(8) 0.014(6) 0.011(6) 0.009(6)
C3 0.08(2) 0.051(15) 0.079(19) -0.040(13) 0.028(15) -0.016(14)
C4 0.051(18) 0.08(2) 0.10(2) -0.032(17) 0.019(16) -0.030(15)
C5 0.024(8) 0.038(8) 0.042(8) 0.001(7) 0.001(7) -0.001(7)
C6 0.040(14) 0.042(12) 0.035(12) 0.005(9) -0.019(10) 0.004(10)

loop_
_atom_type_symbol
_atom_type_description
_atom_type_scat_dispersion_real
_atom_type_scat_dispersion_imag
_atom_type_scat_source
C C 0.0033 0.0016 'International Tables Vol C Tables 4.2.6.8 and 6.1.1.4'
H H 0.0000 0.0000 'International Tables Vol C Tables 4.2.6.8 and 6.1.1.4'
N N 0.0061 0.0033 'International Tables Vol C Tables 4.2.6.8 and 6.1.1.4'
O O 0.0106 0.0060 'International Tables Vol C Tables 4.2.6.8 and 6.1.1.4'
Cu Cu 0.3201 1.2651 'International Tables Vol C Tables 4.2.6.8 and 6.1.1.4'
Ge Ge 0.1547 1.8001 'International Tables Vol C Tables 4.2.6.8 and 6.1.1.4'
Dy Dy -0.1892 4.4098 'International Tables Vol C Tables 4.2.6.8 and 6.1.1.4'
W W -0.8490 6.8722 'International Tables Vol C Tables 4.2.6.8 and 6.1.1.4'

loop_
_geom_angle_atom_site_label_1
_geom_angle_atom_site_label_2
_geom_angle_atom_site_label_3
_geom_angle
_geom_angle_site_symmetry_1
O8 W1 O7 100.5(5) .
O8 W1 O11 101.9(5) .
O7 W1 O11 95.2(4) .
O8 W1 O12 98.7(5) .
O7 W1 O12 92.7(5) .
O11 W1 O12 156.2(4) .
O8 W1 O9 93.1(5) .
O7 W1 O9 166.4(4) .
O11 W1 O9 82.3(4) .
O12 W1 O9 84.8(4) .
O8 W1 O10 171.3(5) .
O7 W1 O10 83.3(4) .
O11 W1 O10 85.4(4) .
O12 W1 O10 73.2(4) .
O9 W1 O10 83.1(4) .
O13 W2 O5 102.7(6) .
O13 W2 O15 99.5(5) .
O5 W2 O15 95.8(5) .
O13 W2 O12 98.5(5) .
O5 W2 O12 94.6(5) .
O15 W2 O12 156.7(4) .
O13 W2 O14 90.8(5) .
O5 W2 O14 166.4(5) .
O15 W2 O14 80.8(4) .
O12 W2 O14 84.2(4) .
O13 W2 O10 171.1(5) .
O5 W2 O10 83.7(4) .
O15 W2 O10 85.8(4) .
O12 W2 O10 74.7(4) .
O14 W2 O10 82.9(4) .
O16 W3 O15 102.4(5) .
O16 W3 O18 101.6(5) .
O15 W3 O18 86.4(5) .
O16 W3 O19 100.8(5) .
O15 W3 O19 156.8(4) .
O18 W3 O19 87.8(5) .
O16 W3 O20 100.2(5) .
O15 W3 O20 90.0(4) .
O18 W3 O20 158.2(5) .
O19 W3 O20 87.1(5) .
O16 W3 O17 171.6(5) .
O15 W3 O17 82.6(4) .
O18 W3 O17 85.4(4) .
O19 W3 O17 74.5(4) .
O20 W3 O17 72.8(4) .
O21 W4 O4 104.3(5) .
O21 W4 O20 98.5(5) .
O4 W4 O20 94.7(5) .
O21 W4 O23 101.4(5) .
O4 W4 O23 89.9(5) .
O20 W4 O23 157.7(4) .
O21 W4 O22 95.7(5) .
O4 W4 O22 159.9(4) .
O20 W4 O22 83.4(4) .
O23 W4 O22 84.8(4) .
O21 W4 O17 164.0(5) .
O4 W4 O17 89.9(4) .
O20 W4 O17 72.6(4) .
O23 W4 O17 85.6(4) .
O22 W4 O17 70.4(4) .
O42 W5 O6 103.0(5) 3_656
O42 W5 O23 99.9(5) 3_656
O6 W5 O23 94.2(5) .
O42 W5 O26 101.1(5) 3_656
O6 W5 O26 91.1(4) .
O23 W5 O26 156.6(4) .
O42 W5 O24 95.8(5) 3_656
O6 W5 O24 161.0(4) .
O23 W5 O24 84.6(4) .
O26 W5 O24 83.1(4) .
O42 W5 O25 166.0(4) 3_656
O6 W5 O25 89.4(4) .
O23 W5 O25 85.5(4) .
O26 W5 O25 71.8(4) .
O24 W5 O25 71.6(4) .
O27 W6 O29 101.8(5) .
O27 W6 O28 101.3(6) .
O29 W6 O28 89.6(5) .
O27 W6 O11 101.2(5) .
O29 W6 O11 85.7(4) .
O28 W6 O11 157.5(4) .
O27 W6 O26 98.9(5) .
O29 W6 O26 159.3(4) .
O28 W6 O26 87.4(4) .
O11 W6 O26 89.2(4) .
O27 W6 O25 170.0(5) .
O29 W6 O25 87.4(4) .
O28 W6 O25 74.6(4) .
O11 W6 O25 83.2(4) .
O26 W6 O25 72.1(4) .
O30 W7 O9 102.9(5) .
O30 W7 O29 101.5(5) .
O9 W7 O29 86.7(5) .
O30 W7 O33 99.5(5) .
O9 W7 O33 92.8(5) .
O29 W7 O33 158.7(4) .
O30 W7 O32 99.9(5) .
O9 W7 O32 157.0(4) .
O29 W7 O32 85.7(4) .
O33 W7 O32 86.6(5) .
O30 W7 O31 170.6(4) .
O9 W7 O31 84.6(4) .
O29 W7 O31 84.3(4) .
O33 W7 O31 74.4(4) .
O32 W7 O31 73.1(4) .
O34 W8 O14 105.6(6) .
O34 W8 O18 102.0(5) .
O14 W8 O18 88.3(5) .
O34 W8 O33 98.0(5) .
O14 W8 O33 92.3(5) .
O18 W8 O33 159.0(5) .
O34 W8 O35 97.3(6) .
O14 W8 O35 157.1(5) .
O18 W8 O35 86.0(5) .
O33 W8 O35 85.4(5) .
O34 W8 O31 168.0(5) .
O14 W8 O31 84.6(4) .
O18 W8 O31 84.3(4) .
O33 W8 O31 74.9(4) .
O35 W8 O31 72.7(4) .
O36 W9 O37 102.0(5) .
O36 W9 O32 100.2(5) .
O37 W9 O32 90.1(4) .
O36 W9 O38 100.0(5) .
O37 W9 O38 85.8(4) .
O32 W9 O38 159.8(4) .
O36 W9 O35 99.0(5) .
O37 W9 O35 158.9(4) .
O32 W9 O35 88.7(4) .
O38 W9 O35 88.0(4) .
O36 W9 O31 170.7(5) .
O37 W9 O31 85.7(4) .
O32 W9 O31 74.5(4) .
O38 W9 O31 85.5(4) .
O35 W9 O31 73.6(4) .
O39 W10 O22 101.8(5) .
O39 W10 O40 101.9(5) .
O22 W10 O40 89.0(4) .
O39 W10 O38 101.3(5) .
O22 W10 O38 156.9(5) .
O40 W10 O38 85.3(4) .
O39 W10 O19 100.0(5) .
O22 W10 O19 89.9(5) .
O40 W10 O19 157.9(5) .
O38 W10 O19 87.2(5) .
O39 W10 O17 171.6(5) .
O22 W10 O17 73.0(4) .
O40 W10 O17 84.8(4) .
O38 W10 O17 84.1(4) .
O19 W10 O17 73.7(4) .
O41 W11 O24 100.7(5) .
O41 W11 O40 101.6(5) .
O24 W11 O40 91.5(4) .
O41 W11 O28 100.0(5) .
O24 W11 O28 90.5(4) .
O40 W11 O28 157.5(5) .
O41 W11 O37 101.0(5) .
O24 W11 O37 158.3(5) .
O40 W11 O37 84.9(4) .
O28 W11 O37 85.0(4) .
O41 W11 O25 171.5(4) .
O24 W11 O25 74.9(4) .
O40 W11 O25 85.8(4) .
O28 W11 O25 73.1(4) .
O37 W11 O25 83.5(4) .
O6 Dy1 O4 73.2(4) .
O6 Dy1 O1W 135.4(4) .
O4 Dy1 O1W 76.5(4) .
O6 Dy1 O7 81.2(4) .
O4 Dy1 O7 124.4(4) .
O1W Dy1 O7 143.4(4) .
O6 Dy1 O5 124.4(4) .
O4 Dy1 O5 79.5(4) .
O1W Dy1 O5 79.9(4) .
O7 Dy1 O5 75.9(4) .
O6 Dy1 O42 74.0(4) .
O4 Dy1 O42 81.2(4) .
O1W Dy1 O42 69.6(4) .
O7 Dy1 O42 137.0(4) .
O5 Dy1 O42 146.9(4) .
O6 Dy1 O1 142.7(4) .
O4 Dy1 O1 144.1(4) .
O1W Dy1 O1 73.6(4) .
O7 Dy1 O1 74.2(4) .
O5 Dy1 O1 76.1(4) .
O42 Dy1 O1 106.1(4) .
O6 Dy1 O3 80.6(4) .
O4 Dy1 O3 145.7(4) .
O1W Dy1 O3 109.6(4) .
O7 Dy1 O3 71.1(3) .
O5 Dy1 O3 134.4(4) .
O42 Dy1 O3 70.5(4) .
O1 Dy1 O3 65.3(4) .
O6 Dy1 Cu2 114.7(3) .
O4 Dy1 Cu2 155.8(3) .
O1W Dy1 Cu2 83.2(3) .
O7 Dy1 Cu2 79.8(2) .
O5 Dy1 Cu2 110.0(3) .
O42 Dy1 Cu2 79.5(3) .
O1 Dy1 Cu2 34.1(3) .
O3 Dy1 Cu2 34.1(2) .
O10 Ge1 O25 111.8(5) .
O10 Ge1 O17 112.6(5) .
O25 Ge1 O17 106.9(5) .
O10 Ge1 O31 108.8(5) .
O25 Ge1 O31 108.9(5) .
O17 Ge1 O31 107.8(5) .
O2 Cu1 O1 85.1(4) .
O2 Cu1 N2 164.9(6) .
O1 Cu1 N2 96.0(5) .
O2 Cu1 N1 94.2(5) .
O1 Cu1 N1 179.2(6) .
N2 Cu1 N1 84.8(6) .
N4 Cu2 O3 94.2(6) .
N4 Cu2 O1 174.5(6) .
O3 Cu2 O1 83.3(4) .
N4 Cu2 N3 85.7(7) .
O3 Cu2 N3 179.0(7) .
O1 Cu2 N3 96.9(6) .
N4 Cu2 O2 107.1(5) .
O3 Cu2 O2 77.6(4) .
O1 Cu2 O2 77.3(4) .
N3 Cu2 O2 101.5(7) .
N4 Cu2 Dy1 132.3(5) .
O3 Cu2 Dy1 44.0(3) .
O1 Cu2 Dy1 43.4(3) .
N3 Cu2 Dy1 136.6(6) .
O2 Cu2 Dy1 87.7(3) .
O2 Cu3 N6 96.1(5) .
O2 Cu3 N5 177.9(5) .
N6 Cu3 N5 84.8(6) .
O2 Cu3 O3 85.1(4) .
N6 Cu3 O3 178.2(5) .
N5 Cu3 O3 94.0(5) .
N9 Cu4 N7 173.7(11) .
N9 Cu4 N10 85.2(10) .
N7 Cu4 N10 93.2(9) .
N9 Cu4 N8 98.7(10) .
N7 Cu4 N8 82.7(10) .
N10 Cu4 N8 175.8(10) .
Cu1 O1 Cu2 101.0(5) .
Cu1 O1 Dy1 111.1(5) .
Cu2 O1 Dy1 102.5(4) .
Cu3 O2 Cu1 114.6(6) .
Cu3 O2 Cu2 93.0(4) .
Cu1 O2 Cu2 92.7(4) .
Cu2 O3 Cu3 100.5(5) .
Cu2 O3 Dy1 101.9(4) .
Cu3 O3 Dy1 110.8(4) .
W4 O4 Dy1 159.9(6) .
W2 O5 Dy1 129.7(6) .
W5 O6 Dy1 155.6(5) .
W1 O7 Dy1 128.8(5) .
W7 O9 W1 153.4(6) .
Ge1 O10 W2 124.9(5) .
Ge1 O10 W1 124.1(5) .
W2 O10 W1 96.2(4) .
W6 O11 W1 155.0(6) .
W2 O12 W1 114.8(5) .
W8 O14 W2 152.6(6) .
W3 O15 W2 157.2(6) .
Ge1 O17 W4 120.6(5) .
Ge1 O17 W3 121.3(5) .
W4 O17 W3 93.9(4) .
Ge1 O17 W10 125.5(6) .
W4 O17 W10 95.1(4) .
W3 O17 W10 92.4(4) .
W3 O18 W8 149.5(6) .
W3 O19 W10 119.4(5) .
W3 O20 W4 120.2(5) .
W10 O22 W4 121.5(5) .
W5 O23 W4 143.2(6) .
W11 O24 W5 119.4(5) .
Ge1 O25 W6 121.5(5) .
Ge1 O25 W5 121.8(5) .
W6 O25 W5 95.2(3) .
Ge1 O25 W11 124.2(5) .
W6 O25 W11 92.3(3) .
W5 O25 W11 94.1(3) .
W6 O26 W5 120.8(5) .
W6 O28 W11 120.0(5) .
W6 O29 W7 150.9(6) .
Ge1 O31 W8 122.1(5) .
Ge1 O31 W9 123.8(5) .
W8 O31 W9 94.7(4) .
Ge1 O31 W7 122.2(5) .
W8 O31 W7 92.5(3) .
W9 O31 W7 93.5(4) .
W9 O32 W7 119.0(5) .
W8 O33 W7 117.9(5) .
W9 O35 W8 119.0(5) .
W9 O37 W11 152.7(6) .
W9 O38 W10 151.2(6) .
W11 O40 W10 153.8(6) .
W5 O42 Dy1 161.3(6) 3_656
C1 N1 Cu1 106.3(12) .
C1 N1 H1A 110.5 .
Cu1 N1 H1A 110.5 .
C1 N1 H1B 110.5 .
Cu1 N1 H1B 110.5 .
H1A N1 H1B 108.7 .
C2 N2 Cu1 109.6(12) .
C2 N2 H2A 109.7 .
Cu1 N2 H2A 109.7 .
C2 N2 H2B 109.7 .
Cu1 N2 H2B 109.7 .
H2A N2 H2B 108.2 .
C3 N3 Cu2 105.2(14) .
C3 N3 H3A 110.7 .
Cu2 N3 H3A 110.7 .
C3 N3 H3B 110.7 .
Cu2 N3 H3B 110.7 .
H3A N3 H3B 108.8 .
C4 N4 Cu2 109.9(14) .
C4 N4 H4A 109.7 .
Cu2 N4 H4A 109.7 .
C4 N4 H4B 109.7 .
Cu2 N4 H4B 109.7 .
H4A N4 H4B 108.2 .
C5 N5 Cu3 109.4(10) .
C5 N5 H5A 109.8 .
Cu3 N5 H5A 109.8 .
C5 N5 H5B 109.8 .
Cu3 N5 H5B 109.8 .
H5A N5 H5B 108.3 .
C6 N6 Cu3 109.2(11) .
C6 N6 H6A 109.8 .
Cu3 N6 H6A 109.8 .
C6 N6 H6B 109.8 .
Cu3 N6 H6B 109.8 .
H6A N6 H6B 108.3 .
C7 N7 Cu4 115.3(17) .
C7 N7 H7A 108.4 .
Cu4 N7 H7A 108.4 .
C7 N7 H7B 108.4 .
Cu4 N7 H7B 108.4 .
H7A N7 H7B 107.5 .
C8 N8 Cu4 109.1(19) .
C8 N8 H8A 109.9 .
Cu4 N8 H8A 109.9 .
C8 N8 H8B 109.9 .
Cu4 N8 H8B 109.9 .
H8A N8 H8B 108.3 .
C9 N9 Cu4 114.5(19) .
C9 N9 H9A 108.6 .
Cu4 N9 H9A 108.6 .
C9 N9 H9B 108.6 .
Cu4 N9 H9B 108.6 .
H9A N9 H9B 107.6 .
C10 N10 Cu4 109.0(17) .
C10 N10 H10A 109.9 .
Cu4 N10 H10A 109.9 .
C10 N10 H10B 109.9 .
Cu4 N10 H10B 109.9 .
H10A N10 H10B 108.3 .
C2 C1 N1 109.9(18) .
C2 C1 H1C 109.7 .
N1 C1 H1C 109.7 .
C2 C1 H1D 109.7 .
N1 C1 H1D 109.7 .
H1C C1 H1D 108.2 .
C1 C2 N2 108.4(17) .
C1 C2 H2C 110.0 .
N2 C2 H2C 110.0 .
C1 C2 H2D 110.0 .
N2 C2 H2D 110.0 .
H2C C2 H2D 108.4 .
C4 C3 N3 108(2) .
C4 C3 H3C 110.0 .
N3 C3 H3C 110.0 .
C4 C3 H3D 110.0 .
N3 C3 H3D 110.0 .
H3C C3 H3D 108.4 .
C3 C4 N4 110.0(19) .
C3 C4 H4C 109.7 .
N4 C4 H4C 109.7 .
C3 C4 H4D 109.7 .
N4 C4 H4D 109.7 .
H4C C4 H4D 108.2 .
C6 C5 N5 108.0(15) .
C6 C5 H5C 110.1 .
N5 C5 H5C 110.1 .
C6 C5 H5D 110.1 .
N5 C5 H5D 110.1 .
H5C C5 H5D 108.4 .
C5 C6 N6 111.3(16) .
C5 C6 H6C 109.4 .
N6 C6 H6C 109.4 .
C5 C6 H6D 109.4 .
N6 C6 H6D 109.4 .
H6C C6 H6D 108.0 .
C8 C7 N7 105(2) .
C8 C7 H7C 110.7 .
N7 C7 H7C 110.7 .
C8 C7 H7D 110.7 .
N7 C7 H7D 110.7 .
H7C C7 H7D 108.8 .
C7 C8 N8 114(2) .
C7 C8 H8C 108.8 .
N8 C8 H8C 108.8 .
C7 C8 H8D 108.8 .
N8 C8 H8D 108.8 .
H8C C8 H8D 107.7 .
N9 C9 C10 106(2) .
N9 C9 H9C 110.4 .
C10 C9 H9C 110.4 .
N9 C9 H9D 110.4 .
C10 C9 H9D 110.4 .
H9C C9 H9D 108.6 .
N10 C10 C9 114(2) .
N10 C10 H10C 108.6 .
C9 C10 H10C 108.6 .
N10 C10 H10D 108.6 .
C9 C10 H10D 108.7 .
H10C C10 H10D 107.6 .

loop_
_geom_bond_atom_site_label_1
_geom_bond_atom_site_label_2
_geom_bond_distance
_geom_bond_site_symmetry_2
W1 O8 1.739(11) .
W1 O7 1.824(10) .
W1 O11 1.945(10) .
W1 O12 1.967(11) .
W1 O9 2.042(10) .
W1 O10 2.239(9) .
W2 O13 1.734(12) .
W2 O5 1.778(10) .
W2 O15 1.934(10) .
W2 O12 1.947(10) .
W2 O14 2.100(11) .
W2 O10 2.188(10) .
W3 O16 1.721(11) .
W3 O15 1.913(10) .
W3 O18 1.927(11) .
W3 O19 1.936(11) .
W3 O20 1.938(10) .
W3 O17 2.314(11) .
W4 O21 1.749(11) .
W4 O4 1.763(11) .
W4 O20 1.958(10) .
W4 O23 1.978(10) .
W4 O22 2.062(11) .
W4 O17 2.307(11) .
W5 O42 1.752(10) 3_656
W5 O6 1.762(11) .
W5 O23 1.899(10) .
W5 O26 1.960(10) .
W5 O24 2.097(10) .
W5 O25 2.311(9) .
W6 O27 1.712(11) .
W6 O29 1.911(10) .
W6 O28 1.924(11) .
W6 O11 1.929(10) .
W6 O26 1.958(10) .
W6 O25 2.302(9) .
W7 O30 1.715(11) .
W7 O9 1.854(11) .
W7 O29 1.946(11) .
W7 O33 1.951(11) .
W7 O32 1.986(11) .
W7 O31 2.322(10) .
W8 O34 1.735(11) .
W8 O14 1.820(11) .
W8 O18 1.927(11) .
W8 O33 1.947(11) .
W8 O35 1.996(11) .
W8 O31 2.302(10) .
W9 O36 1.742(12) .
W9 O37 1.913(11) .
W9 O32 1.926(11) .
W9 O38 1.938(11) .
W9 O35 1.939(12) .
W9 O31 2.307(10) .
W10 O39 1.730(12) .
W10 O22 1.864(10) .
W10 O40 1.922(11) .
W10 O38 1.950(11) .
W10 O19 1.952(11) .
W10 O17 2.336(11) .
W11 O41 1.737(11) .
W11 O24 1.851(10) .
W11 O40 1.912(11) .
W11 O28 1.949(11) .
W11 O37 1.953(11) .
W11 O25 2.350(10) .
Dy1 O6 2.315(11) .
Dy1 O4 2.327(11) .
Dy1 O1W 2.352(11) .
Dy1 O7 2.379(10) .
Dy1 O5 2.380(11) .
Dy1 O42 2.441(10) .
Dy1 O1 2.456(10) .
Dy1 O3 2.475(10) .
Dy1 Cu2 3.487(3) .
Ge1 O10 1.725(10) .
Ge1 O25 1.732(10) .
Ge1 O17 1.737(10) .
Ge1 O31 1.748(10) .
Cu1 O2 1.971(10) .
Cu1 O1 1.999(11) .
Cu1 N2 2.020(15) .
Cu1 N1 2.027(15) .
Cu2 N4 1.987(14) .
Cu2 O3 2.000(11) .
Cu2 O1 2.000(11) .
Cu2 N3 2.032(18) .
Cu2 O2 2.286(11) .
Cu3 O2 1.963(11) .
Cu3 N6 2.000(14) .
Cu3 N5 2.004(14) .
Cu3 O3 2.018(10) .
Cu4 N9 1.89(3) .
Cu4 N7 1.98(2) .
Cu4 N10 2.01(2) .
Cu4 N8 2.02(3) .
O42 W5 1.752(10) 3_656
N1 C1 1.48(3) .
N1 H1A 0.9000 .
N1 H1B 0.9000 .
N2 C2 1.49(3) .
N2 H2A 0.9000 .
N2 H2B 0.9000 .
N3 C3 1.50(3) .
N3 H3A 0.9000 .
N3 H3B 0.9000 .
N4 C4 1.49(3) .
N4 H4A 0.9000 .
N4 H4B 0.9000 .
N5 C5 1.48(2) .
N5 H5A 0.9000 .
N5 H5B 0.9000 .
N6 C6 1.49(2) .
N6 H6A 0.9000 .
N6 H6B 0.9000 .
N7 C7 1.475(10) .
N7 H7A 0.9000 .
N7 H7B 0.9000 .
N8 C8 1.476(10) .
N8 H8A 0.9000 .
N8 H8B 0.9000 .
N9 C9 1.486(10) .
N9 H9A 0.9000 .
N9 H9B 0.9000 .
N10 C10 1.476(10) .
N10 H10A 0.9000 .
N10 H10B 0.9000 .
C1 C2 1.48(3) .
C1 H1C 0.9700 .
C1 H1D 0.9700 .
C2 H2C 0.9700 .
C2 H2D 0.9700 .
C3 C4 1.488(10) .
C3 H3C 0.9700 .
C3 H3D 0.9700 .
C4 H4C 0.9700 .
C4 H4D 0.9700 .
C5 C6 1.474(10) .
C5 H5C 0.9700 .
C5 H5D 0.9700 .
C6 H6C 0.9700 .
C6 H6D 0.9700 .
C7 C8 1.475(10) .
C7 H7C 0.9700 .
C7 H7D 0.9700 .
C8 H8C 0.9700 .
C8 H8D 0.9700 .
C9 C10 1.487(10) .
C9 H9C 0.9700 .
C9 H9D 0.9700 .
C10 H10C 0.9700 .
C10 H10D 0.9700 .

loop_
_geom_hbond_atom_site_label_D
_geom_hbond_atom_site_label_H
_geom_hbond_atom_site_label_A
_geom_hbond_distance_DH
_geom_hbond_distance_HA
_geom_hbond_distance_DA
_geom_hbond_angle_DHA
_geom_hbond_site_symmetry_A
N1 H1A O36 0.90 2.33 3.12(2) 145.5 2_546
N1 H1A O38 0.90 2.58 3.341(19) 142.4 2_546
N1 H1B O8 0.90 2.37 3.17(2) 148.8 .
N1 H1B O39 0.90 2.54 3.14(2) 124.2 2_546
N2 H2A O5 0.90 2.54 3.27(2) 138.6 .
N2 H2B O15 0.90 2.35 3.22(2) 162.3 3_556
N3 H3A O16 0.90 2.48 3.33(2) 156.9 3_556
N4 H4A O40 0.90 2.43 3.219(18) 146.0 3_656
N4 H4B O3W 0.90 2.15 3.02(2) 162.0 .
N5 H5A O21 0.90 1.99 2.851(18) 159.6 3_656
N5 H5B O26 0.90 2.31 3.086(17) 144.3 .
N5 H5B O11 0.90 2.42 3.163(17) 140.4 .
N5 H5B O6 0.90 2.65 3.279(16) 128.0 .
N6 H6A O8 0.90 2.32 3.05(2) 137.4 .
N6 H6B O35 0.90 2.19 3.063(18) 163.3 2_546
N7 H7A O9W 0.90 2.51 3.08(4) 121.4 .
N7 H7A O9 0.90 2.53 3.36(3) 153.6 .
N7 H7B O39 0.90 2.15 3.02(3) 164.2 2_546
N8 H8A O34 0.90 2.46 3.30(3) 155.5 3_557
N8 H8B O8W 0.90 2.25 3.10(4) 155.9 3_657
N9 H9A O8W 0.90 2.42 3.28(4) 158.9 3_657
N9 H9B O41 0.90 2.32 3.00(3) 132.2 3_657
N10 H10A O19 0.90 2.22 3.11(3) 173.0 2_546
N10 H10B O8 0.90 2.47 3.14(3) 131.9 .
